data_4323531
loop_
_publ_author_name
'Pertti Homanen'
'Matti Haukka'
'Markku Ahlgr\'en'
'Tapani A. Pakkanen'

_publ_contact_author
;
        Tapani A. Pakkanen
       Department of Chemistry
        University of Joensuu
        P.O. Box 111
        FIN-80101, Joensuu
        Finland
;
_publ_contact_author_email tap@joyl.joensuu.fi
_publ_contact_author_fax '358 13 2513344'
_publ_contact_author_phone '358 13 2513345'
_publ_section_title
;
 Formation of Ruthenium Nitrosyl Complexes: Reactions of Ru(bpy)(CO)2Cl2
 and Its Methyl-Substituted Analogues Ru(4,4'-dmbpy)(CO)2Cl2 and
 Ru(6,6'-dmbpy)(CO)2Cl2 in Oxidizing Acidic Solutions
;
_journal_name_full 'Inorganic Chemistry'
_journal_page_first 3794
_journal_page_last 3797
_journal_paper_doi 10.1021/ic970007q
_journal_volume 36
_journal_year 1997
_chemical_compound_source H2O/HNO3
_chemical_formula_structural (Ru(C12H12N2)(NO)(H2O)Cl2)(NO3)
_chemical_formula_sum 'C12 H14 Cl2 N4 O5 Ru'
_chemical_formula_weight 466.24
_chemical_name_systematic
;
 aqua(4,4-dimethyl-2,2-bipyridine)dichloronitrosyl ruthenium(II) nitrate
;
_space_group_IT_number 14
_symmetry_cell_setting monoclinic
_symmetry_space_group_name_Hall '-P 2ybc'
_symmetry_space_group_name_H-M 'P 1 21/c 1'
_atom_sites_solution_hydrogens geom
_atom_sites_solution_primary direct
_atom_sites_solution_secondary difmap
_audit_creation_method SHELXL
_cell_angle_alpha 90.00
_cell_angle_beta 102.71(3)
_cell_angle_gamma 90.00
_cell_formula_units_Z 4
_cell_length_a 17.221(6)
_cell_length_b 11.560(4)
_cell_length_c 8.940(4)
_cell_measurement_temperature 293(2)
_cell_volume 1736.1(12)
_computing_cell_refinement
;
P3/P4 Diffractometer Program V4.27 (Siemens 1989-1991)
;
_computing_data_collection
;
P3/P4 Diffractometer Program V4.27 (Siemens 1989-1991)
;
_computing_data_reduction
;
P3/P4 Diffractometer Program V4.27 (Siemens 1989-1991)
;
_computing_molecular_graphics 'SHELXTL PLUS (Siemens 1990)'
_computing_publication_material 'SHELXTL PLUS (Siemens 1990)'
_computing_structure_refinement 'SHELXL-93 (Sheldrick, 1993)'
_computing_structure_solution 'SHELXS-86 (Sheldrick, 1990)'
_diffrn_ambient_temperature 293(2)
_diffrn_measurement_device 'Syntex P2(1)'
_diffrn_measurement_method 'omega scan'
_diffrn_radiation_monochromator graphite
_diffrn_radiation_source 'fine-focus sealed tube'
_diffrn_radiation_type MoK\a
_diffrn_radiation_wavelength 0.71073
_diffrn_reflns_av_R_equivalents 0.0492
_diffrn_reflns_av_sigmaI/netI 0.0801
_diffrn_reflns_limit_h_max 19
_diffrn_reflns_limit_h_min -20
_diffrn_reflns_limit_k_max 0
_diffrn_reflns_limit_k_min -13
_diffrn_reflns_limit_l_max 10
_diffrn_reflns_limit_l_min 0
_diffrn_reflns_number 2434
_diffrn_reflns_theta_max 22.50
_diffrn_reflns_theta_min 2.14
_diffrn_standards_interval_count 97
_diffrn_standards_number 3
_exptl_absorpt_coefficient_mu 1.240
_exptl_crystal_colour orange
_exptl_crystal_density_diffrn 1.784
_exptl_crystal_F_000 928
_exptl_crystal_size_max 0.2
_exptl_crystal_size_mid 0.3
_exptl_crystal_size_min 0.3
_refine_diff_density_max 0.815
_refine_diff_density_min -0.829
_refine_diff_density_rms 0.141
_refine_ls_extinction_method none
_refine_ls_goodness_of_fit_all 0.880
_refine_ls_goodness_of_fit_obs 1.055
_refine_ls_hydrogen_treatment isotropic
_refine_ls_matrix_type full
_refine_ls_number_parameters 216
_refine_ls_number_reflns 2273
_refine_ls_number_restraints 0
_refine_ls_restrained_S_all 0.880
_refine_ls_restrained_S_obs 1.055
_refine_ls_R_factor_all 0.0748
_refine_ls_R_factor_obs 0.0481
_refine_ls_shift/esd_max 0.000
_refine_ls_shift/esd_mean 0.000
_refine_ls_structure_factor_coef Fsqd
_refine_ls_weighting_details 'w=1/[\s^2^(Fo^2^)+(0.0738P)^2^+0.0000P] where P=(Fo^2^+2Fc^2^)/3'
_refine_ls_weighting_scheme calc
_refine_ls_wR_factor_all 0.1237
_refine_ls_wR_factor_obs 0.1171
_reflns_number_observed 1490
_reflns_number_total 2273
_reflns_observed_criterion >2sigma(I)
_cod_data_source_file ic970007q_4.cif
_cod_data_source_block Structure_3
_cod_depositor_comments
;
The following automatic conversions were performed:

'_refine_ls_weighting_scheme' value 'calc
w=1/[\s^2^(Fo^2^)+(0.0738P)^2^+0.0000P] where P=(Fo^2^+2Fc^2^)/3' was
changed to 'calc'. New tag '_refine_ls_weighting_details' was
created. The value of the new tag was set to
'w=1/[\s^2^(Fo^2^)+(0.0738P)^2^+0.0000P] where P=(Fo^2^+2Fc^2^)/3'.

Automatic conversion script
Id: cif_fix_values 3143 2015-03-26 13:38:13Z robertas 
;
_cod_database_code 4323531

loop_
_symmetry_equiv_pos_as_xyz
'x, y, z'
'-x, y+1/2, -z+1/2'
'-x, -y, -z'
'x, -y-1/2, z-1/2'

loop_
_atom_site_aniso_label
_atom_site_aniso_U_11
_atom_site_aniso_U_22
_atom_site_aniso_U_33
_atom_site_aniso_U_23
_atom_site_aniso_U_13
_atom_site_aniso_U_12
Ru 0.0352(4) 0.0512(5) 0.0299(4) 0.0030(4) 0.0069(3) 0.0016(4)
Cl1 0.061(2) 0.086(2) 0.0505(14) 0.0093(14) 0.0251(12) -0.0049(14)
Cl2 0.0529(15) 0.114(2) 0.0385(13) 0.0043(14) -0.0021(11) -0.0103(15)
O1 0.057(4) 0.050(4) 0.044(3) -0.001(3) 0.014(3) -0.007(3)
N1 0.037(4) 0.046(4) 0.036(4) -0.011(4) 0.005(3) -0.006(4)
N2 0.041(4) 0.042(4) 0.031(4) -0.005(3) 0.013(3) -0.002(3)
N3 0.046(5) 0.068(6) 0.040(4) 0.011(4) 0.008(4) 0.012(4)
O3 0.095(6) 0.072(5) 0.084(6) 0.010(5) 0.023(5) 0.029(5)
C1 0.036(5) 0.064(6) 0.048(6) 0.006(5) 0.008(4) 0.004(5)
C2 0.027(5) 0.079(7) 0.059(6) -0.008(5) 0.007(5) -0.003(5)
C3 0.038(5) 0.081(7) 0.048(6) -0.001(6) -0.003(4) 0.008(6)
C4 0.056(6) 0.080(7) 0.029(5) 0.001(5) 0.007(4) 0.008(5)
C5 0.038(5) 0.046(5) 0.031(5) -0.004(4) 0.002(4) 0.011(4)
C6 0.037(5) 0.049(6) 0.030(5) -0.006(4) 0.004(4) 0.012(4)
C7 0.066(6) 0.062(6) 0.033(5) -0.001(5) 0.015(5) 0.014(6)
C8 0.047(6) 0.045(6) 0.045(5) 0.004(4) 0.018(5) -0.005(4)
C9 0.045(5) 0.066(7) 0.053(6) 0.002(6) 0.020(5) -0.012(5)
C10 0.040(5) 0.055(6) 0.035(5) -0.008(4) 0.007(4) -0.004(4)
C41 0.046(6) 0.154(12) 0.046(6) -0.008(7) -0.001(5) 0.000(7)
C42 0.078(8) 0.082(8) 0.078(8) 0.017(7) 0.031(6) -0.015(6)
N3 0.061(6) 0.105(8) 0.055(6) 0.036(6) 0.003(5) 0.009(6)
O31 0.074(6) 0.148(8) 0.080(6) -0.012(5) 0.011(5) -0.049(6)
O32 0.074(6) 0.125(8) 0.133(8) 0.058(7) 0.030(5) -0.011(5)

loop_
_atom_site_label
_atom_site_type_symbol
_atom_site_fract_x
_atom_site_fract_y
_atom_site_fract_z
_atom_site_U_iso_or_equiv
_atom_site_thermal_displace_type
_atom_site_occupancy
_atom_site_calc_flag
_atom_site_refinement_flags
_atom_site_disorder_group
Ru Ru 0.21896(4) 0.07718(6) 0.15634(8) 0.0388(3) Uani 1 d . .
Cl1 Cl 0.30212(15) 0.1323(2) -0.0080(3) 0.0639(7) Uani 1 d . .
Cl2 Cl 0.11399(15) 0.0466(3) -0.0596(3) 0.0702(8) Uani 1 d . .
O1 O 0.2506(3) -0.0910(5) 0.1312(6) 0.050(2) Uani 1 d . .
N1 N 0.3077(4) 0.0785(6) 0.3532(7) 0.040(2) Uani 1 d . .
N2 N 0.1589(4) 0.0083(6) 0.3126(7) 0.038(2) Uani 1 d . .
N3 N 0.1881(4) 0.2170(8) 0.1678(8) 0.052(2) Uani 1 d . .
O3 O 0.1632(5) 0.3082(7) 0.1587(9) 0.083(2) Uani 1 d . .
C1 C 0.3798(5) 0.1220(8) 0.3678(10) 0.050(2) Uani 1 d . .
H1 H 0.3936(5) 0.1561(8) 0.2831(10) 0.060 Uiso 1 calc R .
C2 C 0.4373(5) 0.1183(8) 0.5098(11) 0.055(3) Uani 1 d . .
H2 H 0.4877(5) 0.1495(8) 0.5169(11) 0.066 Uiso 1 calc R .
C3 C 0.4178(5) 0.0689(9) 0.6347(10) 0.058(3) Uani 1 d . .
C4 C 0.3398(5) 0.0247(9) 0.6176(10) 0.055(3) Uani 1 d . .
H4 H 0.3241(5) -0.0081(9) 0.7012(10) 0.066 Uiso 1 calc R .
C5 C 0.2869(5) 0.0300(7) 0.4775(9) 0.039(2) Uani 1 d . .
C6 C 0.2054(5) -0.0132(7) 0.4512(9) 0.039(2) Uani 1 d . .
C7 C 0.1744(5) -0.0775(8) 0.5573(9) 0.053(2) Uani 1 d . .
H7 H 0.2065(5) -0.0934(8) 0.6532(9) 0.064 Uiso 1 calc R .
C8 C 0.0968(5) -0.1179(7) 0.5219(10) 0.044(2) Uani 1 d . .
C9 C 0.0510(5) -0.0870(8) 0.3846(10) 0.053(2) Uani 1 d . .
H9 H -0.0026(5) -0.1074(8) 0.3601(10) 0.064 Uiso 1 calc R .
C10 C 0.0826(5) -0.0265(7) 0.2821(9) 0.043(2) Uani 1 d . .
H10 H 0.0502(5) -0.0084(7) 0.1872(9) 0.052 Uiso 1 calc R .
C41 C 0.4747(6) 0.0612(11) 0.7847(11) 0.084(4) Uani 1 d . .
H41A H 0.4496(6) 0.0236(11) 0.8574(11) 0.126 Uiso 1 calc R .
H41B H 0.4910(6) 0.1376(11) 0.8205(11) 0.126 Uiso 1 calc R .
H41C H 0.5204(6) 0.0173(11) 0.7736(11) 0.126 Uiso 1 calc R .
C42 C 0.0660(6) -0.1905(9) 0.6348(12) 0.077(3) Uani 1 d . .
H42A H 0.1077(6) -0.2025(9) 0.7244(12) 0.116 Uiso 1 calc R .
H42B H 0.0486(6) -0.2639(9) 0.5892(12) 0.116 Uiso 1 calc R .
H42C H 0.0222(6) -0.1518(9) 0.6633(12) 0.116 Uiso 1 calc R .
N3 N 0.3405(6) -0.2605(10) 0.4062(10) 0.075(3) Uani 1 d . .
O31 O 0.2728(5) -0.2968(8) 0.3785(9) 0.102(3) Uani 1 d . .
O32 O 0.3633(5) -0.1814(8) 0.3392(11) 0.110(3) Uani 1 d . .
O33 O 0.3852(12) -0.2700(19) 0.5447(26) 0.127(7) Uiso 0.50 d P .
O33B O 0.3922(12) -0.3342(17) 0.4669(24) 0.107(6) Uiso 0.50 d P .

loop_
_atom_type_symbol
_atom_type_description
_atom_type_scat_dispersion_real
_atom_type_scat_dispersion_imag
_atom_type_scat_source
C C 0.0033 0.0016 'International Tables Vol C Tables 4.2.6.8 and 6.1.1.4'
H H 0.0000 0.0000 'International Tables Vol C Tables 4.2.6.8 and 6.1.1.4'
N N 0.0061 0.0033 'International Tables Vol C Tables 4.2.6.8 and 6.1.1.4'
O O 0.0106 0.0060 'International Tables Vol C Tables 4.2.6.8 and 6.1.1.4'
Cl Cl 0.1484 0.1585 'International Tables Vol C Tables 4.2.6.8 and 6.1.1.4'
Ru Ru -1.2594 0.8363 'International Tables Vol C Tables 4.2.6.8 and 6.1.1.4'

loop_
_geom_angle_atom_site_label_1
_geom_angle_atom_site_label_2
_geom_angle_atom_site_label_3
_geom_angle
_geom_angle_site_symmetry_1
_geom_angle_site_symmetry_3
_geom_angle_publ_flag
N3 Ru O1 176.6(3) . . ?
N3 Ru N1 97.1(3) . . ?
O1 Ru N1 86.3(2) . . ?
N3 Ru N2 96.6(3) . . ?
O1 Ru N2 83.9(2) . . ?
N1 Ru N2 79.2(3) . . ?
N3 Ru Cl1 91.2(3) . . ?
O1 Ru Cl1 88.6(2) . . ?
N1 Ru Cl1 95.3(2) . . ?
N2 Ru Cl1 171.0(2) . . ?
N3 Ru Cl2 89.9(2) . . ?
O1 Ru Cl2 86.7(2) . . ?
N1 Ru Cl2 171.4(2) . . ?
N2 Ru Cl2 95.0(2) . . ?
Cl1 Ru Cl2 89.53(10) . . ?
C1 N1 C5 119.2(7) . . ?
C1 N1 Ru 126.3(6) . . ?
C5 N1 Ru 114.5(5) . . ?
C6 N2 C10 119.3(7) . . ?
C6 N2 Ru 114.1(5) . . ?
C10 N2 Ru 126.1(6) . . ?
O3 N3 Ru 172.3(8) . . ?
N1 C1 C2 121.9(8) . . ?
C3 C2 C1 119.6(8) . . ?
C2 C3 C4 117.6(8) . . ?
C2 C3 C41 122.4(9) . . ?
C4 C3 C41 120.1(9) . . ?
C5 C4 C3 120.4(9) . . ?
N1 C5 C4 121.3(8) . . ?
N1 C5 C6 115.2(7) . . ?
C4 C5 C6 123.5(8) . . ?
N2 C6 C7 119.0(7) . . ?
N2 C6 C5 116.3(7) . . ?
C7 C6 C5 124.7(7) . . ?
C8 C7 C6 121.1(8) . . ?
C9 C8 C7 117.3(8) . . ?
C9 C8 C42 122.6(8) . . ?
C7 C8 C42 120.1(8) . . ?
C8 C9 C10 120.6(8) . . ?
N2 C10 C9 122.4(8) . . ?
O32 N3 O31 124.4(9) . . ?
O32 N3 O33B 116.7(12) . . ?
O31 N3 O33B 114.2(14) . . ?
O32 N3 O33 110.2(13) . . ?
O31 N3 O33 120.2(12) . . ?
O33B N3 O33 47.7(11) . . ?
O33B O33 N3 63.8(17) . . ?
O33 O33B N3 68.5(17) . . ?

loop_
_geom_bond_atom_site_label_1
_geom_bond_atom_site_label_2
_geom_bond_distance
_geom_bond_site_symmetry_2
_geom_bond_publ_flag
Ru N3 1.712(9) . ?
Ru O1 2.045(6) . ?
Ru N1 2.062(6) . ?
Ru N2 2.071(6) . ?
Ru Cl1 2.354(3) . ?
Ru Cl2 2.363(3) . ?
N1 C1 1.320(10) . ?
N1 C5 1.361(10) . ?
N2 C6 1.343(10) . ?
N2 C10 1.343(10) . ?
N3 O3 1.134(9) . ?
C1 C2 1.428(12) . ?
C2 C3 1.360(13) . ?
C3 C4 1.412(13) . ?
C3 C41 1.480(12) . ?
C4 C5 1.379(11) . ?
C5 C6 1.459(11) . ?
C6 C7 1.401(11) . ?
C7 C8 1.386(12) . ?
C8 C9 1.353(12) . ?
C8 C42 1.496(12) . ?
C9 C10 1.359(11) . ?
N3 O32 1.206(10) . ?
N3 O31 1.212(10) . ?
N3 O33B 1.26(2) . ?
N3 O33 1.31(2) . ?
O33 O33B 1.04(2) . ?
